data_4063802
loop_
_publ_author_name
'Jiang, Chunfang'
'Blacque, Olivier'
'Fox, Thomas'
'Berke, Heinz'

_publ_section_title
;
 Heterolytic Cleavage of H2by Frustrated B/N Lewis Pairs
;
_journal_issue 8
_journal_name_full Organometallics
_journal_page_first 2117
_journal_paper_doi 10.1021/om100951a
_journal_volume 30
_journal_year 2011
_chemical_absolute_configuration unk
_chemical_formula_moiety 'C25 H15 B F15 N'
_chemical_formula_sum 'C25 H15 B F15 N'
_chemical_formula_weight 625.19
_chemical_name_systematic
;
2,6-Dimethylpiperidinium tris(perfluorophenyl)borohydride
;
_space_group_IT_number 29
_symmetry_cell_setting orthorhombic
_symmetry_space_group_name_Hall 'P 2c -2ac'
_symmetry_space_group_name_H-M 'P c a 21'
_atom_sites_solution_hydrogens geom
_atom_sites_solution_primary direct
_atom_sites_solution_secondary difmap
_audit_creation_date 2008-08-15T10:56:56-00:00
_audit_creation_method 'WinGX routine CIF_UPDATE'
_cell_angle_alpha 90
_cell_angle_beta 90
_cell_angle_gamma 90
_cell_formula_units_Z 4
_cell_length_a 17.8991(4)
_cell_length_b 9.0917(2)
_cell_length_c 14.4468(3)
_cell_measurement_reflns_used 8821
_cell_measurement_temperature 183(2)
_cell_measurement_theta_max 37.5064
_cell_measurement_theta_min 2.5066
_cell_volume 2350.97(9)
_computing_cell_refinement ' CrysAlisPro, Oxford Diffraction Ltd., Version 1.171.32.4'
_computing_data_collection ' CrysAlisPro, Oxford Diffraction Ltd., Version 1.171.32.4'
_computing_data_reduction ' CrysAlisPro, Oxford Diffraction Ltd., Version 1.171.32.4'
_computing_molecular_graphics
; ORTEP-3 for Windows, Version 2.01.
  Farrugia, L. J. (1997). J. Appl. Cryst. 30, 565.
;
_computing_publication_material
; WinGX -- An integrated system of Windows programs for the solution,
 refinment and analysis of single crystal X-ray diffraction data,
 Version 1.80.00.
 Farrugia, L. J. (1999). J. Appl. Cryst. 32, 837-838.
 SHELXL97. Program for crystal structure refinement.
 Sheldrick, G.M. (2008). Acta Cryst. A64, 112-122.
 PLATON for Windows, Version 1.12.
 Spek, A. L. (2003). J. Appl. Cryst. 36, 7-13.
;
_computing_structure_refinement
; SHELXL97. Program for crystal structure refinement.
  Sheldrick, G.M. (2008). Acta Cryst. A64, 112-122.
;
_computing_structure_solution
; SHELXS97. Program for Crystal Structure solution.
  Sheldrick, G.M. (2008). Acta Cryst. A64, 112-122.  
;
_diffrn_ambient_temperature 183(2)
_diffrn_detector_area_resol_mean 10.4498
_diffrn_measured_fraction_theta_full 0.999
_diffrn_measured_fraction_theta_max 0.999
_diffrn_measurement_device_type
; Oxford Diffraction (2007). Oxford Diffraction Ltd.,
        Xcalibur CCD system
;
_diffrn_measurement_method 'omega and phi scans'
_diffrn_radiation_monochromator graphite
_diffrn_radiation_type MoK\a
_diffrn_radiation_wavelength 0.71073
_diffrn_reflns_av_R_equivalents 0.071
_diffrn_reflns_av_unetI/netI 0.0327
_diffrn_reflns_limit_h_max 25
_diffrn_reflns_limit_h_min -25
_diffrn_reflns_limit_k_max 12
_diffrn_reflns_limit_k_min -12
_diffrn_reflns_limit_l_max 19
_diffrn_reflns_limit_l_min -20
_diffrn_reflns_number 23274
_diffrn_reflns_theta_full 30.51
_diffrn_reflns_theta_max 30.51
_diffrn_reflns_theta_min 2.51
_diffrn_standards_decay_% 0
_diffrn_standards_interval_count 50
_diffrn_standards_interval_time 20
_diffrn_standards_number 2
_exptl_absorpt_coefficient_mu 0.186
_exptl_absorpt_correction_T_max 0.961
_exptl_absorpt_correction_T_min 0.93
_exptl_absorpt_correction_type analytical
_exptl_absorpt_process_details
;
        R.C. Clark and J.S. Reid, Acta Cryst. 1995, A51, 887-897
implemented in the CrysAlis Software system, Oxford Diffraction Ltd.,
        Version 1.171.32.
;
_exptl_crystal_colour colourless
_exptl_crystal_density_diffrn 1.766
_exptl_crystal_density_method 'not measured'
_exptl_crystal_description block
_exptl_crystal_F_000 1248
_exptl_crystal_size_max 0.59
_exptl_crystal_size_mid 0.48
_exptl_crystal_size_min 0.29
_refine_diff_density_max 0.297
_refine_diff_density_min -0.294
_refine_diff_density_rms 0.072
_refine_ls_extinction_method none
_refine_ls_goodness_of_fit_ref 1.038
_refine_ls_hydrogen_treatment mixed
_refine_ls_matrix_type full
_refine_ls_number_parameters 385
_refine_ls_number_reflns 3713
_refine_ls_number_restraints 1
_refine_ls_restrained_S_all 1.037
_refine_ls_R_factor_all 0.0567
_refine_ls_R_factor_gt 0.0431
_refine_ls_shift/su_max 0
_refine_ls_shift/su_mean 0
_refine_ls_structure_factor_coef Fsqd
_refine_ls_weighting_details 'w=1/[\s^2^(Fo^2^)+(0.0566P)^2^+1.0792P] where P=(Fo^2^+2Fc^2^)/3'
_refine_ls_weighting_scheme calc
_refine_ls_wR_factor_gt 0.1027
_refine_ls_wR_factor_ref 0.1172
_reflns_number_gt 2972
_reflns_number_total 3713
_reflns_threshold_expression >2sigma(I)
_cod_data_source_file om100951a_si_003.cif
_cod_data_source_block 1a
_cod_database_code 4063802

loop_
_symmetry_equiv_pos_as_xyz
'x, y, z'
'-x, -y, z+1/2'
'x+1/2, -y, z'
'-x+1/2, y, z+1/2'

loop_
_atom_site_label
_atom_site_type_symbol
_atom_site_fract_x
_atom_site_fract_y
_atom_site_fract_z
_atom_site_U_iso_or_equiv
_atom_site_adp_type
_atom_site_occupancy
_atom_site_symmetry_multiplicity
_atom_site_calc_flag
_atom_site_refinement_flags
B1 B 0.56707(18) 0.8208(4) 0.0569(2) 0.0236(6) Uani 1 1 d .
N1 N 0.55767(14) 0.7094(3) -0.03285(16) 0.0229(4) Uani 1 1 d .
H1 H 0.604(2) 0.700(4) -0.054(3) 0.022(8) Uiso 1 1 d .
C1 C 0.62022(16) 0.7442(3) 0.1376(2) 0.0245(5) Uani 1 1 d .
C2 C 0.61467(17) 0.7708(3) 0.2329(2) 0.0279(6) Uani 1 1 d .
C3 C 0.66446(18) 0.7191(4) 0.2983(2) 0.0296(6) Uani 1 1 d .
C4 C 0.72471(18) 0.6359(4) 0.2712(2) 0.0300(6) Uani 1 1 d .
C5 C 0.73577(16) 0.6100(3) 0.1783(2) 0.0273(6) Uani 1 1 d .
C6 C 0.68436(17) 0.6630(3) 0.1152(2) 0.0266(6) Uani 1 1 d .
C7 C 0.48263(15) 0.8656(3) 0.0933(2) 0.0243(5) Uani 1 1 d .
C8 C 0.44258(16) 0.7840(3) 0.1574(2) 0.0263(6) Uani 1 1 d .
C9 C 0.37426(17) 0.8253(4) 0.1937(2) 0.0306(6) Uani 1 1 d .
C10 C 0.34200(17) 0.9556(4) 0.1648(2) 0.0326(6) Uani 1 1 d .
C11 C 0.37786(18) 1.0386(4) 0.0992(2) 0.0309(6) Uani 1 1 d .
C12 C 0.44611(17) 0.9933(3) 0.0651(2) 0.0287(6) Uani 1 1 d .
C13 C 0.61940(15) 0.9651(3) 0.0297(2) 0.0249(5) Uani 1 1 d .
C14 C 0.67389(17) 0.9737(3) -0.0390(2) 0.0279(6) Uani 1 1 d .
C15 C 0.72451(17) 1.0874(4) -0.0492(2) 0.0304(6) Uani 1 1 d .
C16 C 0.72177(17) 1.2048(4) 0.0109(3) 0.0341(7) Uani 1 1 d .
C17 C 0.66961(19) 1.2039(3) 0.0797(3) 0.0355(7) Uani 1 1 d .
C18 C 0.62103(17) 1.0863(3) 0.0888(2) 0.0297(6) Uani 1 1 d .
C19 C 0.52999(17) 0.5540(3) -0.0095(2) 0.0275(6) Uani 1 1 d .
H19 H 0.5427 0.535 0.0554 0.036 Uiso 1 1 calc R
C20 C 0.44490(18) 0.5371(4) -0.0191(3) 0.0351(7) Uani 1 1 d .
H20A H 0.4319 0.434 -0.0129 0.046 Uiso 1 1 calc R
H20B H 0.4207 0.5903 0.0308 0.046 Uiso 1 1 calc R
C21 C 0.41582(19) 0.5935(4) -0.1104(3) 0.0373(7) Uani 1 1 d .
H21A H 0.362 0.5812 -0.1133 0.049 Uiso 1 1 calc R
H21B H 0.4381 0.5387 -0.1609 0.049 Uiso 1 1 calc R
C22 C 0.43576(17) 0.7555(4) -0.1188(3) 0.0339(7) Uani 1 1 d .
H22A H 0.4131 0.8092 -0.068 0.044 Uiso 1 1 calc R
H22B H 0.4154 0.7939 -0.1761 0.044 Uiso 1 1 calc R
C23 C 0.51994(16) 0.7808(3) -0.1174(2) 0.0270(5) Uani 1 1 d .
H23 H 0.528 0.8871 -0.1126 0.035 Uiso 1 1 calc R
C24 C 0.5707(2) 0.4384(4) -0.0684(3) 0.0363(7) Uani 1 1 d .
H24A H 0.5534 0.444 -0.1312 0.047 Uiso 1 1 calc R
H24B H 0.5607 0.3421 -0.0441 0.047 Uiso 1 1 calc R
H24C H 0.6235 0.4568 -0.0667 0.047 Uiso 1 1 calc R
C25 C 0.55503(19) 0.7308(4) -0.2087(2) 0.0355(7) Uani 1 1 d .
H25A H 0.5425 0.6297 -0.2199 0.046 Uiso 1 1 calc R
H25B H 0.6083 0.7409 -0.2051 0.046 Uiso 1 1 calc R
H25C H 0.5363 0.7905 -0.2584 0.046 Uiso 1 1 calc R
F1 F 0.55863(11) 0.8528(2) 0.26798(14) 0.0380(5) Uani 1 1 d .
F2 F 0.65400(12) 0.7469(3) 0.38797(14) 0.0415(5) Uani 1 1 d .
F3 F 0.77222(11) 0.5797(2) 0.33382(15) 0.0404(5) Uani 1 1 d .
F4 F 0.79535(11) 0.5341(2) 0.14936(16) 0.0379(4) Uani 1 1 d .
F5 F 0.70022(10) 0.6359(2) 0.02509(13) 0.0349(4) Uani 1 1 d .
F6 F 0.47000(10) 0.65469(19) 0.18864(14) 0.0334(4) Uani 1 1 d .
F7 F 0.34005(12) 0.7417(2) 0.25754(16) 0.0439(5) Uani 1 1 d .
F8 F 0.27632(11) 0.9994(3) 0.19982(17) 0.0444(5) Uani 1 1 d .
F9 F 0.34660(12) 1.1655(2) 0.07110(16) 0.0451(5) Uani 1 1 d .
F10 F 0.47664(11) 1.0823(2) 0.00048(15) 0.0371(4) Uani 1 1 d .
F11 F 0.68129(11) 0.8625(2) -0.10115(15) 0.0369(4) Uani 1 1 d .
F12 F 0.77525(11) 1.0838(3) -0.11674(16) 0.0442(5) Uani 1 1 d .
F13 F 0.76987(12) 1.3167(2) 0.00189(19) 0.0506(6) Uani 1 1 d .
F14 F 0.66575(14) 1.3171(2) 0.1395(2) 0.0543(7) Uani 1 1 d .
F15 F 0.57338(12) 1.0949(2) 0.16038(16) 0.0439(5) Uani 1 1 d .

loop_
_atom_site_aniso_label
_atom_site_aniso_U_11
_atom_site_aniso_U_22
_atom_site_aniso_U_33
_atom_site_aniso_U_23
_atom_site_aniso_U_13
_atom_site_aniso_U_12
B1 0.0245(14) 0.0264(13) 0.0200(13) -0.0035(12) 0.0000(11) -0.0004(12)
N1 0.0210(11) 0.0267(11) 0.0210(11) -0.0001(9) -0.0002(9) -0.0009(9)
C1 0.0250(13) 0.0268(12) 0.0215(12) 0.0014(10) 0.0007(10) -0.0034(10)
C2 0.0262(14) 0.0328(14) 0.0247(14) -0.0035(12) 0.0005(11) -0.0016(11)
C3 0.0311(15) 0.0363(15) 0.0214(13) 0.0003(12) -0.0012(11) -0.0075(12)
C4 0.0304(14) 0.0355(14) 0.0242(14) 0.0055(12) -0.0070(12) -0.0067(12)
C5 0.0228(13) 0.0288(13) 0.0303(15) -0.0020(11) -0.0030(11) -0.0013(10)
C6 0.0280(13) 0.0278(12) 0.0242(13) -0.0013(11) 0.0004(11) -0.0003(11)
C7 0.0235(12) 0.0284(12) 0.0211(12) -0.0011(10) 0.0010(10) -0.0008(10)
C8 0.0260(14) 0.0275(12) 0.0254(13) 0.0004(11) 0.0028(11) -0.0004(10)
C9 0.0255(13) 0.0384(15) 0.0279(14) -0.0014(13) 0.0047(12) -0.0046(12)
C10 0.0249(13) 0.0421(16) 0.0308(15) -0.0075(13) 0.0024(12) 0.0031(12)
C11 0.0297(14) 0.0347(15) 0.0284(14) -0.0021(12) -0.0013(12) 0.0065(12)
C12 0.0279(14) 0.0331(13) 0.0251(13) 0.0000(12) 0.0007(11) 0.0013(11)
C13 0.0231(12) 0.0284(12) 0.0234(12) -0.0002(11) 0.0001(11) -0.0004(10)
C14 0.0246(13) 0.0338(14) 0.0254(13) 0.0011(11) 0.0007(11) -0.0028(11)
C15 0.0246(13) 0.0378(15) 0.0288(15) 0.0023(12) 0.0028(12) -0.0029(12)
C16 0.0279(14) 0.0337(14) 0.0407(18) 0.0036(14) 0.0014(13) -0.0061(12)
C17 0.0355(16) 0.0284(14) 0.0426(19) -0.0053(14) 0.0013(14) -0.0024(12)
C18 0.0278(14) 0.0315(14) 0.0299(15) -0.0034(12) 0.0052(12) -0.0022(11)
C19 0.0310(14) 0.0256(12) 0.0260(13) 0.0022(11) -0.0001(12) -0.0036(11)
C20 0.0285(14) 0.0372(15) 0.0396(18) -0.0080(14) 0.0057(13) -0.0097(12)
C21 0.0265(14) 0.0507(19) 0.0348(16) -0.0144(16) -0.0007(13) -0.0067(13)
C22 0.0276(14) 0.0433(16) 0.0307(15) -0.0035(14) -0.0051(13) 0.0043(12)
C23 0.0252(13) 0.0330(13) 0.0230(12) 0.0027(11) -0.0049(11) 0.0028(11)
C24 0.0367(17) 0.0337(16) 0.0385(18) -0.0045(14) -0.0006(14) -0.0007(13)
C25 0.0346(16) 0.0505(19) 0.0213(14) 0.0022(13) 0.0008(12) 0.0008(14)
F1 0.0353(10) 0.0505(11) 0.0281(9) -0.0111(8) 0.0027(8) 0.0076(9)
F2 0.0445(11) 0.0594(13) 0.0207(8) -0.0031(9) -0.0029(8) -0.0032(10)
F3 0.0397(11) 0.0473(11) 0.0341(11) 0.0075(9) -0.0152(9) -0.0005(9)
F4 0.0293(9) 0.0407(10) 0.0436(11) -0.0038(9) -0.0059(8) 0.0093(8)
F5 0.0303(9) 0.0500(11) 0.0244(9) -0.0055(8) 0.0002(7) 0.0092(8)
F6 0.0343(9) 0.0306(8) 0.0355(10) 0.0047(8) 0.0048(8) -0.0001(7)
F7 0.0391(11) 0.0500(11) 0.0424(12) 0.0064(10) 0.0179(9) -0.0037(9)
F8 0.0285(9) 0.0588(12) 0.0458(12) -0.0049(11) 0.0117(9) 0.0101(9)
F9 0.0457(11) 0.0481(11) 0.0413(11) 0.0053(10) 0.0055(10) 0.0235(10)
F10 0.0356(10) 0.0391(9) 0.0365(10) 0.0124(9) 0.0077(8) 0.0085(8)
F11 0.0354(10) 0.0393(10) 0.0360(11) -0.0096(9) 0.0127(8) -0.0067(8)
F12 0.0355(10) 0.0569(13) 0.0401(11) -0.0016(10) 0.0136(9) -0.0158(9)
F13 0.0463(12) 0.0430(10) 0.0625(15) -0.0016(11) 0.0099(11) -0.0205(9)
F14 0.0589(14) 0.0383(10) 0.0657(16) -0.0236(11) 0.0154(12) -0.0154(10)
F15 0.0459(11) 0.0440(10) 0.0417(11) -0.0170(10) 0.0193(10) -0.0110(9)

loop_
_atom_type_symbol
_atom_type_description
_atom_type_scat_dispersion_real
_atom_type_scat_dispersion_imag
_atom_type_scat_source
C C 0.0033 0.0016 'International Tables Vol C Tables 4.2.6.8 and 6.1.1.4'
H H 0 0 'International Tables Vol C Tables 4.2.6.8 and 6.1.1.4'
B B 0.0013 0.0007 'International Tables Vol C Tables 4.2.6.8 and 6.1.1.4'
N N 0.0061 0.0033 'International Tables Vol C Tables 4.2.6.8 and 6.1.1.4'
F F 0.0171 0.0103 'International Tables Vol C Tables 4.2.6.8 and 6.1.1.4'

loop_
_geom_angle_atom_site_label_1
_geom_angle_atom_site_label_2
_geom_angle_atom_site_label_3
_geom_angle
C7 B1 N1 107.9(2)
C7 B1 C1 113.8(2)
N1 B1 C1 110.6(2)
C7 B1 C13 113.4(2)
N1 B1 C13 110.9(2)
C1 B1 C13 100.1(2)
C19 N1 C23 114.9(2)
C19 N1 B1 115.1(2)
C23 N1 B1 114.1(2)
C19 N1 H1 107(2)
C23 N1 H1 101(2)
B1 N1 H1 103(2)
C2 C1 C6 112.1(3)
C2 C1 B1 125.3(3)
C6 C1 B1 121.9(3)
F1 C2 C3 114.3(3)
F1 C2 C1 121.1(3)
C3 C2 C1 124.5(3)
F2 C3 C4 119.4(3)
F2 C3 C2 120.6(3)
C4 C3 C2 119.9(3)
F3 C4 C3 121.0(3)
F3 C4 C5 120.1(3)
C3 C4 C5 119.0(3)
F4 C5 C4 120.5(3)
F4 C5 C6 120.3(3)
C4 C5 C6 119.2(3)
F5 C6 C5 115.5(3)
F5 C6 C1 119.3(3)
C5 C6 C1 125.2(3)
C8 C7 C12 113.5(3)
C8 C7 B1 123.7(3)
C12 C7 B1 122.7(3)
F6 C8 C9 115.6(3)
F6 C8 C7 120.0(3)
C9 C8 C7 124.4(3)
F7 C9 C10 120.1(3)
F7 C9 C8 120.6(3)
C10 C9 C8 119.2(3)
F8 C10 C11 120.5(3)
F8 C10 C9 120.5(3)
C11 C10 C9 119.0(3)
F9 C11 C10 119.1(3)
F9 C11 C12 121.1(3)
C10 C11 C12 119.8(3)
F10 C12 C11 115.3(3)
F10 C12 C7 120.8(3)
C11 C12 C7 124.0(3)
C18 C13 C14 112.2(3)
C18 C13 B1 119.5(3)
C14 C13 B1 127.4(3)
F11 C14 C15 115.0(3)
F11 C14 C13 119.8(3)
C15 C14 C13 125.2(3)
F12 C15 C16 120.3(3)
F12 C15 C14 120.4(3)
C16 C15 C14 119.3(3)
F13 C16 C17 121.1(3)
F13 C16 C15 120.3(3)
C17 C16 C15 118.6(3)
F14 C17 C16 119.9(3)
F14 C17 C18 119.8(3)
C16 C17 C18 120.3(3)
F15 C18 C17 115.3(3)
F15 C18 C13 120.3(3)
C17 C18 C13 124.4(3)
N1 C19 C20 113.1(2)
N1 C19 C24 110.8(3)
C20 C19 C24 110.6(3)
N1 C19 H19 107.4
C20 C19 H19 107.4
C24 C19 H19 107.4
C21 C20 C19 112.8(3)
C21 C20 H20A 109
C19 C20 H20A 109
C21 C20 H20B 109
C19 C20 H20B 109
H20A C20 H20B 107.8
C20 C21 C22 108.6(3)
C20 C21 H21A 110
C22 C21 H21A 110
C20 C21 H21B 110
C22 C21 H21B 110
H21A C21 H21B 108.4
C21 C22 C23 112.2(3)
C21 C22 H22A 109.2
C23 C22 H22A 109.2
C21 C22 H22B 109.2
C23 C22 H22B 109.2
H22A C22 H22B 107.9
C22 C23 C25 110.5(3)
C22 C23 N1 112.4(3)
C25 C23 N1 112.3(2)
C22 C23 H23 107.1
C25 C23 H23 107.1
N1 C23 H23 107.1
C19 C24 H24A 109.5
C19 C24 H24B 109.5
H24A C24 H24B 109.5
C19 C24 H24C 109.5
H24A C24 H24C 109.5
H24B C24 H24C 109.5
C23 C25 H25A 109.5
C23 C25 H25B 109.5
H25A C25 H25B 109.5
C23 C25 H25C 109.5
H25A C25 H25C 109.5
H25B C25 H25C 109.5

loop_
_geom_bond_atom_site_label_1
_geom_bond_atom_site_label_2
_geom_bond_distance
B1 C7 1.651(4)
B1 N1 1.654(4)
B1 C1 1.659(4)
B1 C13 1.659(4)
N1 C19 1.535(4)
N1 C23 1.539(4)
N1 H1 0.89(4)
C1 C2 1.402(4)
C1 C6 1.403(4)
C2 F1 1.349(4)
C2 C3 1.381(4)
C3 F2 1.333(4)
C3 C4 1.374(5)
C4 F3 1.342(3)
C4 C5 1.377(4)
C5 F4 1.337(4)
C5 C6 1.382(4)
C6 F5 1.355(3)
C7 C8 1.386(4)
C7 C12 1.394(4)
C8 F6 1.351(3)
C8 C9 1.382(4)
C9 F7 1.343(4)
C9 C10 1.382(5)
C10 F8 1.340(4)
C10 C11 1.371(5)
C11 F9 1.345(4)
C11 C12 1.380(4)
C12 F10 1.350(4)
C13 C18 1.394(4)
C13 C14 1.394(4)
C14 F11 1.358(4)
C14 C15 1.383(4)
C15 F12 1.333(4)
C15 C16 1.377(5)
C16 F13 1.339(3)
C16 C17 1.363(5)
C17 F14 1.346(4)
C17 C18 1.384(4)
C18 F15 1.343(4)
C19 C20 1.537(4)
C19 C24 1.537(5)
C19 H19 0.98
C20 C21 1.508(5)
C20 H20A 0.97
C20 H20B 0.97
C21 C22 1.520(5)
C21 H21A 0.97
C21 H21B 0.97
C22 C23 1.524(4)
C22 H22A 0.97
C22 H22B 0.97
C23 C25 1.529(4)
C23 H23 0.98
C24 H24A 0.96
C24 H24B 0.96
C24 H24C 0.96
C25 H25A 0.96
C25 H25B 0.96
C25 H25C 0.96
